data_8104697
loop_
_publ_author_name
'Ding, Siyi'
'Miao, Zong-Cheng'

_publ_section_title
;
 The crystal structure of
 2-(3,5-difluorophenyl)-2,3-dihydro-1H-naphtho[1,8-de][1,3,2]diazaborinine,
 C16H11BF2N2
;
_journal_issue 4
_journal_name_full 'Zeitschrift f\"ur Kristallographie - New Crystal Structures'
_journal_page_first 737
_journal_page_last 739
_journal_paper_doi 10.1515/ncrs-2021-0002
_journal_volume 236
_journal_year 2021
_chemical_formula_moiety 'C16 H11 B F2 N2'
_chemical_formula_sum 'C16 H11 B F2 N2'
_chemical_formula_weight 280.08
_space_group_IT_number 14
_space_group_name_Hall '-P 2ybc'
_space_group_name_H-M_alt 'P 1 21/c 1'
_symmetry_cell_setting monoclinic
_atom_sites_solution_hydrogens geom
_atom_sites_solution_primary dual
_cell_angle_alpha 90
_cell_angle_beta 99.516(5)
_cell_angle_gamma 90
_cell_formula_units_Z 8
_cell_length_a 9.0978(14)
_cell_length_b 18.580(3)
_cell_length_c 15.476(2)
_cell_measurement_reflns_used 9950
_cell_measurement_temperature 193.0
_cell_measurement_theta_max 60.49
_cell_measurement_theta_min 3.26
_cell_volume 2580.0(7)
_computing_cell_refinement 'SAINT V8.38A '
_computing_data_reduction 'SAINT V8.38A '
_computing_molecular_graphics 'Olex2 '
_computing_publication_material 'Olex2 '
_computing_structure_refinement 'XL '
_computing_structure_solution 'SHELXT 2014/5 '
_diffrn_ambient_temperature 193.0
_diffrn_measured_fraction_theta_full 0.985
_diffrn_measured_fraction_theta_max 0.976
_diffrn_measurement_device_type 'Bruker D8 VENTURE'
_diffrn_measurement_method '\f and \w scans'
_diffrn_radiation_type GaK\a
_diffrn_radiation_wavelength 1.34139
_diffrn_reflns_av_R_equivalents 0.0379
_diffrn_reflns_av_unetI/netI 0.0342
_diffrn_reflns_Laue_measured_fraction_full 0.985
_diffrn_reflns_Laue_measured_fraction_max 0.976
_diffrn_reflns_limit_h_max 9
_diffrn_reflns_limit_h_min -11
_diffrn_reflns_limit_k_max 24
_diffrn_reflns_limit_k_min -22
_diffrn_reflns_limit_l_max 20
_diffrn_reflns_limit_l_min -18
_diffrn_reflns_number 18536
_diffrn_reflns_point_group_measured_fraction_full 0.985
_diffrn_reflns_point_group_measured_fraction_max 0.976
_diffrn_reflns_theta_full 53.594
_diffrn_reflns_theta_max 60.522
_diffrn_reflns_theta_min 3.260
_diffrn_source_current 2.86
_diffrn_source_power 0.1993706
_diffrn_source_voltage 69.71
_diffrn_standards_number 0
_exptl_absorpt_coefficient_mu 0.563
_exptl_absorpt_correction_T_max 0.7519
_exptl_absorpt_correction_T_min 0.6015
_exptl_absorpt_correction_type multi-scan
_exptl_absorpt_process_details
;
SADABS-2016/2 (Bruker,2016/2) was used for absorption correction.
wR2(int) was 0.1409 before and 0.0738 after correction.
The Ratio of minimum to maximum transmission is 0.4478.
The \l/2 correction factor is Not present.
;
_exptl_crystal_colour colorless
_exptl_crystal_density_diffrn 1.442
_exptl_crystal_description block
_exptl_crystal_F_000 1152
_exptl_crystal_size_max 0.12
_exptl_crystal_size_mid 0.1
_exptl_crystal_size_min 0.1
_refine_diff_density_max 0.263
_refine_diff_density_min -0.215
_refine_diff_density_rms 0.044
_refine_ls_abs_structure_details
;
 Flack x determined using 923 quotients [(I+)-(I-)]/[(I+)+(I-)]
 (Parsons, Flack and Wagner, Acta Cryst. B69 (2013) 249-259).
;
_refine_ls_extinction_coef .
_refine_ls_extinction_method none
_refine_ls_goodness_of_fit_ref 1.094
_refine_ls_hydrogen_treatment constr
_refine_ls_matrix_type full
_refine_ls_number_parameters 379
_refine_ls_number_reflns 5775
_refine_ls_number_restraints 0
_refine_ls_restrained_S_all 1.094
_refine_ls_R_factor_all 0.0510
_refine_ls_R_factor_gt 0.0406
_refine_ls_shift/su_max 0.001
_refine_ls_shift/su_mean 0.000
_refine_ls_structure_factor_coef Fsqd
_refine_ls_weighting_details 'w=1/[\s^2^(Fo^2^)+(0.0674P)^2^+0.4589P] where P=(Fo^2^+2Fc^2^)/3'
_refine_ls_weighting_scheme calc
_refine_ls_wR_factor_gt 0.1193
_refine_ls_wR_factor_ref 0.1307
_reflns_Friedel_coverage 0.000
_reflns_Friedel_fraction_full .
_reflns_Friedel_fraction_max .
_reflns_number_gt 4678
_reflns_number_total 5913
_reflns_threshold_expression 'I > 2\s(I)'
_cod_data_source_file suppl_j_ncrs-2021-0002_suppl.cif
_cod_data_source_block ok
_cod_depositor_comments
;
The following automatic conversions were performed:

data item '_symmetry_cell_setting' value 'Monoclinic' was changed to
'monoclinic' in accordance with the built-in table derived from the
CIF Core dictionary named 'cif_core.dic' version 2.4.5 last updated
on 2014-11-21.

Automatic conversion script
Id: cif_fix_values 8738 2021-04-28 16:35:53Z antanas 
;
_cod_original_cell_volume 2580.2(7)
_cod_original_sg_symbol_Hall 'P 2yb'
_cod_database_code 8104697
_shelx_estimated_absorpt_t_max 0.946
_shelx_estimated_absorpt_t_min 0.936

loop_
_space_group_symop_operation_xyz
'x, y, z'
'-x, y+1/2, -z+1/2'
'-x, -y, -z'
'x, -y-1/2, z-1/2'

loop_
_atom_site_label
_atom_site_type_symbol
_atom_site_fract_x
_atom_site_fract_y
_atom_site_fract_z
_atom_site_U_iso_or_equiv
_atom_site_adp_type
_atom_site_occupancy
_atom_site_site_symmetry_order
_atom_site_calc_flag
_atom_site_refinement_flags_posn
_atom_site_refinement_flags_adp
_atom_site_refinement_flags_occupancy
_atom_site_disorder_assembly
_atom_site_disorder_group
F1 F 0.65030(11) 0.44574(4) 0.91923(6) 0.0491(2) Uani 1 1 d . . . . .
F2 F 0.82361(9) 0.60077(5) 0.71944(5) 0.0407(2) Uani 1 1 d . . . . .
F3 F 0.66160(9) 0.83072(5) 0.76644(6) 0.0460(2) Uani 1 1 d . . . . .
F4 F 0.85937(12) 0.99546(5) 0.58781(7) 0.0550(3) Uani 1 1 d . . . . .
N1 N 0.25288(11) 0.65270(5) 0.87459(7) 0.0270(2) Uani 1 1 d . . . . .
H1 H 0.239360 0.606131 0.880014 0.032 Uiso 1 1 calc R U . . .
N2 N 0.40367(11) 0.75151(6) 0.83989(7) 0.0275(2) Uani 1 1 d . . . . .
H2 H 0.483344 0.767404 0.820519 0.033 Uiso 1 1 calc R U . . .
N3 N 1.24200(11) 0.78243(5) 0.61543(7) 0.0268(2) Uani 1 1 d . . . . .
H3A H 1.256626 0.828842 0.609374 0.032 Uiso 1 1 calc R U . . .
N4 N 1.09297(11) 0.68519(6) 0.65584(7) 0.0274(2) Uani 1 1 d . . . . .
H4 H 1.013959 0.669976 0.676462 0.033 Uiso 1 1 calc R U . . .
C1 C 0.00754(14) 0.67475(7) 0.91065(8) 0.0299(3) Uani 1 1 d . . . . .
H1A H -0.012363 0.624560 0.910543 0.036 Uiso 1 1 calc R U . . .
C2 C -0.09890(14) 0.72407(8) 0.93156(8) 0.0331(3) Uani 1 1 d . . . . .
H2A H -0.190373 0.706617 0.945396 0.040 Uiso 1 1 calc R U . . .
C3 C -0.07305(14) 0.79633(8) 0.93232(8) 0.0324(3) Uani 1 1 d . . . . .
H3 H -0.144563 0.828376 0.949220 0.039 Uiso 1 1 calc R U . . .
C4 C 0.05952(14) 0.82419(7) 0.90812(8) 0.0279(3) Uani 1 1 d . . . . .
C5 C 0.08857(15) 0.89890(7) 0.90410(9) 0.0328(3) Uani 1 1 d . . . . .
H5 H 0.019724 0.932490 0.920828 0.039 Uiso 1 1 calc R U . . .
C6 C 0.21466(16) 0.92305(7) 0.87638(9) 0.0353(3) Uani 1 1 d . . . . .
H6 H 0.231370 0.973365 0.872982 0.042 Uiso 1 1 calc R U . . .
C7 C 0.32028(15) 0.87472(7) 0.85277(9) 0.0320(3) Uani 1 1 d . . . . .
H7 H 0.406444 0.892544 0.832593 0.038 Uiso 1 1 calc R U . . .
C8 C 0.29903(13) 0.80169(7) 0.85884(8) 0.0254(3) Uani 1 1 d . . . . .
C9 C 0.16712(13) 0.77490(6) 0.88591(7) 0.0240(2) Uani 1 1 d . . . . .
C10 C 0.14001(13) 0.69935(7) 0.89042(7) 0.0248(2) Uani 1 1 d . . . . .
C11 C 0.51468(13) 0.62207(7) 0.83877(8) 0.0255(2) Uani 1 1 d . . . . .
C12 C 0.52851(14) 0.55698(7) 0.88557(8) 0.0301(3) Uani 1 1 d . . . . .
H12 H 0.461959 0.545936 0.924959 0.036 Uiso 1 1 calc R U . . .
C13 C 0.63944(15) 0.50933(7) 0.87381(9) 0.0330(3) Uani 1 1 d . . . . .
C14 C 0.73990(14) 0.52170(7) 0.81801(9) 0.0328(3) Uani 1 1 d . . . . .
H14 H 0.814746 0.487777 0.810227 0.039 Uiso 1 1 calc R U . . .
C15 C 0.72478(14) 0.58644(7) 0.77426(8) 0.0295(3) Uani 1 1 d . . . . .
C16 C 0.61640(13) 0.63643(7) 0.78259(8) 0.0273(3) Uani 1 1 d . . . . .
H16 H 0.610843 0.680197 0.750481 0.033 Uiso 1 1 calc R U . . .
C17 C 1.48033(14) 0.75841(7) 0.57088(8) 0.0308(3) Uani 1 1 d . . . . .
H17 H 1.498485 0.808500 0.566233 0.037 Uiso 1 1 calc R U . . .
C18 C 1.58526(14) 0.70797(8) 0.55092(9) 0.0339(3) Uani 1 1 d . . . . .
H18 H 1.674391 0.724643 0.533177 0.041 Uiso 1 1 calc R U . . .
C19 C 1.56189(14) 0.63571(8) 0.55647(8) 0.0326(3) Uani 1 1 d . . . . .
H19 H 1.633062 0.602853 0.540826 0.039 Uiso 1 1 calc R U . . .
C20 C 1.43240(14) 0.60938(7) 0.58536(8) 0.0275(3) Uani 1 1 d . . . . .
C21 C 1.40539(15) 0.53480(7) 0.59541(9) 0.0324(3) Uani 1 1 d . . . . .
H21 H 1.474340 0.500438 0.580464 0.039 Uiso 1 1 calc R U . . .
C22 C 1.28122(16) 0.51209(7) 0.62635(9) 0.0348(3) Uani 1 1 d . . . . .
H22 H 1.265892 0.462026 0.633568 0.042 Uiso 1 1 calc R U . . .
C23 C 1.17562(15) 0.56130(7) 0.64774(9) 0.0321(3) Uani 1 1 d . . . . .
H23 H 1.090083 0.544388 0.669370 0.039 Uiso 1 1 calc R U . . .
C24 C 1.19612(13) 0.63430(7) 0.63733(8) 0.0257(3) Uani 1 1 d . . . . .
C25 C 1.32566(13) 0.65970(6) 0.60648(7) 0.0239(2) Uani 1 1 d . . . . .
C26 C 1.35129(13) 0.73475(7) 0.59717(7) 0.0246(2) Uani 1 1 d . . . . .
C27 C 0.98409(13) 0.81523(7) 0.65740(8) 0.0255(2) Uani 1 1 d . . . . .
C28 C 0.97720(15) 0.88287(7) 0.61715(8) 0.0298(3) Uani 1 1 d . . . . .
H28 H 1.049601 0.896295 0.582397 0.036 Uiso 1 1 calc R U . . .
C29 C 0.86475(16) 0.92983(7) 0.62826(9) 0.0336(3) Uani 1 1 d . . . . .
C30 C 0.75671(15) 0.91447(7) 0.67804(9) 0.0345(3) Uani 1 1 d . . . . .
H30 H 0.680490 0.947813 0.685237 0.041 Uiso 1 1 calc R U . . .
C31 C 0.76640(14) 0.84771(7) 0.71663(9) 0.0316(3) Uani 1 1 d . . . . .
C32 C 0.87544(14) 0.79806(7) 0.70790(8) 0.0288(3) Uani 1 1 d . . . . .
H32 H 0.876620 0.752567 0.736008 0.035 Uiso 1 1 calc R U . . .
B1 B 0.38777(15) 0.67658(8) 0.85030(9) 0.0256(3) Uani 1 1 d . . . . .
B2 B 1.10881(15) 0.75983(8) 0.64320(9) 0.0256(3) Uani 1 1 d . . . . .

loop_
_atom_site_aniso_label
_atom_site_aniso_U_11
_atom_site_aniso_U_22
_atom_site_aniso_U_33
_atom_site_aniso_U_23
_atom_site_aniso_U_13
_atom_site_aniso_U_12
F1 0.0605(6) 0.0287(4) 0.0632(6) 0.0163(4) 0.0253(5) 0.0141(4)
F2 0.0349(4) 0.0415(5) 0.0511(5) 0.0038(4) 0.0230(4) 0.0032(3)
F3 0.0368(4) 0.0456(5) 0.0626(6) 0.0057(4) 0.0285(4) 0.0042(4)
F4 0.0683(6) 0.0261(4) 0.0774(7) 0.0162(4) 0.0319(5) 0.0154(4)
N1 0.0271(5) 0.0196(5) 0.0360(5) -0.0002(4) 0.0098(4) 0.0001(4)
N2 0.0249(5) 0.0252(5) 0.0347(5) 0.0005(4) 0.0119(4) 0.0007(4)
N3 0.0280(5) 0.0191(5) 0.0346(5) -0.0003(4) 0.0088(4) -0.0001(4)
N4 0.0251(5) 0.0244(5) 0.0351(5) 0.0013(4) 0.0122(4) 0.0011(4)
C1 0.0289(6) 0.0295(6) 0.0325(6) -0.0014(5) 0.0087(5) -0.0039(5)
C2 0.0260(6) 0.0414(8) 0.0337(6) -0.0017(6) 0.0103(5) -0.0018(5)
C3 0.0277(6) 0.0388(7) 0.0325(6) -0.0028(5) 0.0096(5) 0.0050(5)
C4 0.0269(6) 0.0317(7) 0.0252(5) -0.0017(5) 0.0040(4) 0.0040(5)
C5 0.0356(7) 0.0266(7) 0.0362(7) -0.0016(5) 0.0058(5) 0.0085(5)
C6 0.0418(7) 0.0229(6) 0.0410(7) 0.0013(5) 0.0062(6) 0.0030(6)
C7 0.0343(7) 0.0237(6) 0.0395(7) 0.0008(5) 0.0100(5) -0.0022(5)
C8 0.0264(6) 0.0240(6) 0.0259(6) 0.0001(4) 0.0050(4) 0.0007(5)
C9 0.0250(5) 0.0243(6) 0.0225(5) -0.0014(4) 0.0039(4) 0.0004(5)
C10 0.0256(5) 0.0262(6) 0.0230(5) -0.0018(4) 0.0049(4) 0.0005(5)
C11 0.0251(6) 0.0230(6) 0.0285(6) -0.0025(5) 0.0049(4) -0.0014(5)
C12 0.0321(6) 0.0248(6) 0.0354(6) 0.0004(5) 0.0111(5) 0.0004(5)
C13 0.0365(7) 0.0224(6) 0.0409(7) 0.0039(5) 0.0093(5) 0.0029(5)
C14 0.0291(6) 0.0286(7) 0.0412(7) -0.0018(5) 0.0078(5) 0.0057(5)
C15 0.0248(6) 0.0321(7) 0.0333(6) -0.0025(5) 0.0097(5) -0.0017(5)
C16 0.0259(6) 0.0254(6) 0.0310(6) -0.0004(5) 0.0062(5) -0.0004(5)
C17 0.0298(6) 0.0297(7) 0.0342(6) -0.0004(5) 0.0087(5) -0.0042(5)
C18 0.0270(6) 0.0405(8) 0.0367(7) -0.0006(6) 0.0127(5) -0.0020(6)
C19 0.0276(6) 0.0384(7) 0.0334(6) -0.0033(6) 0.0101(5) 0.0052(5)
C20 0.0280(6) 0.0286(6) 0.0261(6) -0.0016(5) 0.0051(5) 0.0042(5)
C21 0.0369(7) 0.0265(6) 0.0346(6) -0.0008(5) 0.0087(5) 0.0082(5)
C22 0.0440(7) 0.0210(6) 0.0409(7) 0.0017(5) 0.0109(6) 0.0021(5)
C23 0.0357(7) 0.0230(6) 0.0401(7) 0.0026(5) 0.0139(5) -0.0006(5)
C24 0.0271(6) 0.0239(6) 0.0269(6) 0.0018(5) 0.0069(4) 0.0021(5)
C25 0.0247(6) 0.0250(6) 0.0223(5) 0.0003(4) 0.0044(4) 0.0010(5)
C26 0.0249(5) 0.0251(6) 0.0243(5) -0.0003(5) 0.0053(4) 0.0006(5)
C27 0.0255(6) 0.0239(6) 0.0270(5) -0.0032(5) 0.0040(4) 0.0006(5)
C28 0.0327(6) 0.0237(6) 0.0349(6) -0.0013(5) 0.0108(5) -0.0001(5)
C29 0.0406(7) 0.0199(6) 0.0413(7) 0.0017(5) 0.0096(6) 0.0036(5)
C30 0.0304(6) 0.0299(7) 0.0442(7) -0.0028(6) 0.0086(5) 0.0072(5)
C31 0.0261(6) 0.0344(7) 0.0360(7) -0.0025(5) 0.0104(5) -0.0001(5)
C32 0.0277(6) 0.0273(6) 0.0320(6) 0.0003(5) 0.0069(5) 0.0016(5)
B1 0.0272(6) 0.0245(7) 0.0256(6) -0.0006(5) 0.0056(5) 0.0006(5)
B2 0.0263(6) 0.0255(7) 0.0253(6) 0.0001(5) 0.0051(5) 0.0011(5)

loop_
_atom_type_symbol
_atom_type_description
_atom_type_scat_dispersion_real
_atom_type_scat_dispersion_imag
_atom_type_scat_source
C C 0.0148 0.0070 'International Tables Vol C Tables 4.2.6.8 and 6.1.1.4'
H H 0.0000 0.0000 'International Tables Vol C Tables 4.2.6.8 and 6.1.1.4'
B B 0.0073 0.0030 'International Tables Vol C Tables 4.2.6.8 and 6.1.1.4'
F F 0.0599 0.0411 'International Tables Vol C Tables 4.2.6.8 and 6.1.1.4'
N N 0.0253 0.0136 'International Tables Vol C Tables 4.2.6.8 and 6.1.1.4'

loop_
_geom_angle_atom_site_label_1
_geom_angle_atom_site_label_2
_geom_angle_atom_site_label_3
_geom_angle
_geom_angle_site_symmetry_1
_geom_angle_site_symmetry_3
C10 N1 H1 118.4 . .
C10 N1 B1 123.24(11) . .
B1 N1 H1 118.4 . .
C8 N2 H2 118.4 . .
C8 N2 B1 123.21(11) . .
B1 N2 H2 118.4 . .
C26 N3 H3A 118.4 . .
C26 N3 B2 123.24(11) . .
B2 N3 H3A 118.4 . .
C24 N4 H4 118.3 . .
C24 N4 B2 123.38(10) . .
B2 N4 H4 118.3 . .
C2 C1 H1A 120.0 . .
C10 C1 H1A 120.0 . .
C10 C1 C2 119.90(12) . .
C1 C2 H2A 119.4 . .
C3 C2 C1 121.23(12) . .
C3 C2 H2A 119.4 . .
C2 C3 H3 119.7 . .
C2 C3 C4 120.68(12) . .
C4 C3 H3 119.7 . .
C3 C4 C9 118.53(12) . .
C5 C4 C3 122.84(12) . .
C5 C4 C9 118.63(12) . .
C4 C5 H5 119.7 . .
C6 C5 C4 120.57(12) . .
C6 C5 H5 119.7 . .
C5 C6 H6 119.4 . .
C5 C6 C7 121.15(13) . .
C7 C6 H6 119.4 . .
C6 C7 H7 119.9 . .
C8 C7 C6 120.13(12) . .
C8 C7 H7 119.9 . .
N2 C8 C9 117.69(11) . .
C7 C8 N2 122.35(11) . .
C7 C8 C9 119.95(11) . .
C4 C9 C8 119.51(11) . .
C4 C9 C10 119.28(11) . .
C8 C9 C10 121.21(11) . .
N1 C10 C9 117.61(11) . .
C1 C10 N1 122.17(11) . .
C1 C10 C9 120.22(11) . .
C12 C11 B1 120.15(11) . .
C16 C11 C12 118.26(11) . .
C16 C11 B1 121.58(11) . .
C11 C12 H12 120.3 . .
C13 C12 C11 119.38(12) . .
C13 C12 H12 120.3 . .
F1 C13 C12 118.62(12) . .
F1 C13 C14 117.83(12) . .
C14 C13 C12 123.55(12) . .
C13 C14 H14 122.2 . .
C15 C14 C13 115.59(12) . .
C15 C14 H14 122.2 . .
F2 C15 C14 117.09(11) . .
F2 C15 C16 118.94(11) . .
C16 C15 C14 123.98(12) . .
C11 C16 H16 120.4 . .
C15 C16 C11 119.23(12) . .
C15 C16 H16 120.4 . .
C18 C17 H17 120.2 . .
C26 C17 H17 120.2 . .
C26 C17 C18 119.64(12) . .
C17 C18 H18 119.2 . .
C19 C18 C17 121.52(12) . .
C19 C18 H18 119.2 . .
C18 C19 H19 119.8 . .
C18 C19 C20 120.46(12) . .
C20 C19 H19 119.8 . .
C19 C20 C21 122.70(12) . .
C19 C20 C25 118.71(12) . .
C21 C20 C25 118.59(11) . .
C20 C21 H21 119.7 . .
C22 C21 C20 120.55(12) . .
C22 C21 H21 119.7 . .
C21 C22 H22 119.3 . .
C21 C22 C23 121.30(12) . .
C23 C22 H22 119.3 . .
C22 C23 H23 120.0 . .
C24 C23 C22 120.03(12) . .
C24 C23 H23 120.0 . .
N4 C24 C25 117.82(11) . .
C23 C24 N4 122.21(11) . .
C23 C24 C25 119.98(11) . .
C20 C25 C26 119.34(11) . .
C24 C25 C20 119.54(11) . .
C24 C25 C26 121.11(11) . .
N3 C26 C25 117.83(11) . .
C17 C26 N3 121.90(11) . .
C17 C26 C25 120.27(11) . .
C28 C27 B2 120.36(11) . .
C32 C27 C28 118.10(11) . .
C32 C27 B2 121.51(11) . .
C27 C28 H28 120.2 . .
C29 C28 C27 119.54(12) . .
C29 C28 H28 120.2 . .
F4 C29 C28 118.61(12) . .
F4 C29 C30 117.80(12) . .
C30 C29 C28 123.58(12) . .
C29 C30 H30 122.2 . .
C31 C30 C29 115.50(12) . .
C31 C30 H30 122.2 . .
F3 C31 C30 117.13(12) . .
F3 C31 C32 118.97(12) . .
C30 C31 C32 123.90(12) . .
C27 C32 H32 120.3 . .
C31 C32 C27 119.37(12) . .
C31 C32 H32 120.3 . .
N1 B1 C11 121.04(11) . .
N2 B1 N1 116.74(11) . .
N2 B1 C11 122.19(11) . .
N3 B2 C27 121.45(11) . .
N4 B2 N3 116.48(11) . .
N4 B2 C27 122.06(11) . .

loop_
_geom_bond_atom_site_label_1
_geom_bond_atom_site_label_2
_geom_bond_distance
_geom_bond_site_symmetry_2
F1 C13 1.3699(15) .
F2 C15 1.3607(14) .
F3 C31 1.3587(15) .
F4 C29 1.3678(15) .
N1 H1 0.8800 .
N1 C10 1.3960(15) .
N1 B1 1.4131(17) .
N2 H2 0.8800 .
N2 C8 1.3978(15) .
N2 B1 1.4116(17) .
N3 H3A 0.8800 .
N3 C26 1.3949(15) .
N3 B2 1.4148(17) .
N4 H4 0.8800 .
N4 C24 1.3949(15) .
N4 B2 1.4112(17) .
C1 H1A 0.9500 .
C1 C2 1.4091(18) .
C1 C10 1.3726(17) .
C2 H2A 0.9500 .
C2 C3 1.363(2) .
C3 H3 0.9500 .
C3 C4 1.4185(18) .
C4 C5 1.4163(19) .
C4 C9 1.4236(17) .
C5 H5 0.9500 .
C5 C6 1.365(2) .
C6 H6 0.9500 .
C6 C7 1.4069(19) .
C7 H7 0.9500 .
C7 C8 1.3762(17) .
C8 C9 1.4247(16) .
C9 C10 1.4289(17) .
C11 C12 1.4046(17) .
C11 C16 1.3962(16) .
C11 B1 1.5682(18) .
C12 H12 0.9500 .
C12 C13 1.3771(18) .
C13 C14 1.3765(18) .
C14 H14 0.9500 .
C14 C15 1.3761(19) .
C15 C16 1.3761(17) .
C16 H16 0.9500 .
C17 H17 0.9500 .
C17 C18 1.4081(19) .
C17 C26 1.3765(17) .
C18 H18 0.9500 .
C18 C19 1.364(2) .
C19 H19 0.9500 .
C19 C20 1.4147(18) .
C20 C21 1.4203(18) .
C20 C25 1.4244(16) .
C21 H21 0.9500 .
C21 C22 1.3647(19) .
C22 H22 0.9500 .
C22 C23 1.4048(18) .
C23 H23 0.9500 .
C23 C24 1.3823(17) .
C24 C25 1.4232(16) .
C25 C26 1.4252(17) .
C27 C28 1.3996(17) .
C27 C32 1.3946(17) .
C27 B2 1.5741(18) .
C28 H28 0.9500 .
C28 C29 1.3768(18) .
C29 C30 1.3753(19) .
C30 H30 0.9500 .
C30 C31 1.3733(19) .
C31 C32 1.3776(18) .
C32 H32 0.9500 .

loop_
_geom_torsion_atom_site_label_1
_geom_torsion_atom_site_label_2
_geom_torsion_atom_site_label_3
_geom_torsion_atom_site_label_4
_geom_torsion
_geom_torsion_site_symmetry_1
_geom_torsion_site_symmetry_2
_geom_torsion_site_symmetry_3
_geom_torsion_site_symmetry_4
F1 C13 C14 C15 -179.71(12) . . . .
F2 C15 C16 C11 -179.96(11) . . . .
F3 C31 C32 C27 -179.55(11) . . . .
F4 C29 C30 C31 179.48(12) . . . .
N2 C8 C9 C4 178.32(10) . . . .
N2 C8 C9 C10 -2.28(17) . . . .
N4 C24 C25 C20 -178.89(10) . . . .
N4 C24 C25 C26 1.75(17) . . . .
C1 C2 C3 C4 2.9(2) . . . .
C2 C1 C10 N1 175.92(11) . . . .
C2 C1 C10 C9 -3.35(18) . . . .
C2 C3 C4 C5 177.13(13) . . . .
C2 C3 C4 C9 -2.09(19) . . . .
C3 C4 C5 C6 -176.84(12) . . . .
C3 C4 C9 C8 178.10(11) . . . .
C3 C4 C9 C10 -1.31(17) . . . .
C4 C5 C6 C7 -1.3(2) . . . .
C4 C9 C10 N1 -175.27(10) . . . .
C4 C9 C10 C1 4.03(17) . . . .
C5 C4 C9 C8 -1.15(17) . . . .
C5 C4 C9 C10 179.44(11) . . . .
C5 C6 C7 C8 -1.2(2) . . . .
C6 C7 C8 N2 -177.12(12) . . . .
C6 C7 C8 C9 2.38(19) . . . .
C7 C8 C9 C4 -1.21(18) . . . .
C7 C8 C9 C10 178.19(11) . . . .
C8 N2 B1 N1 5.04(18) . . . .
C8 N2 B1 C11 -172.97(11) . . . .
C8 C9 C10 N1 5.33(17) . . . .
C8 C9 C10 C1 -175.37(11) . . . .
C9 C4 C5 C6 2.38(19) . . . .
C10 N1 B1 N2 -1.71(18) . . . .
C10 N1 B1 C11 176.33(11) . . . .
C10 C1 C2 C3 -0.1(2) . . . .
C11 C12 C13 F1 -179.28(12) . . . .
C11 C12 C13 C14 0.1(2) . . . .
C12 C11 C16 C15 0.71(18) . . . .
C12 C11 B1 N1 -27.21(18) . . . .
C12 C11 B1 N2 150.72(12) . . . .
C12 C13 C14 C15 0.9(2) . . . .
C13 C14 C15 F2 179.16(12) . . . .
C13 C14 C15 C16 -1.2(2) . . . .
C14 C15 C16 C11 0.4(2) . . . .
C16 C11 C12 C13 -0.92(18) . . . .
C16 C11 B1 N1 152.90(12) . . . .
C16 C11 B1 N2 -29.18(18) . . . .
C17 C18 C19 C20 -2.0(2) . . . .
C18 C17 C26 N3 -178.25(11) . . . .
C18 C17 C26 C25 1.70(18) . . . .
C18 C19 C20 C21 -177.61(13) . . . .
C18 C19 C20 C25 1.45(19) . . . .
C19 C20 C21 C22 177.74(12) . . . .
C19 C20 C25 C24 -178.75(11) . . . .
C19 C20 C25 C26 0.62(17) . . . .
C20 C21 C22 C23 1.1(2) . . . .
C20 C25 C26 N3 177.76(10) . . . .
C20 C25 C26 C17 -2.19(17) . . . .
C21 C20 C25 C24 0.35(17) . . . .
C21 C20 C25 C26 179.71(11) . . . .
C21 C22 C23 C24 0.2(2) . . . .
C22 C23 C24 N4 178.59(12) . . . .
C22 C23 C24 C25 -1.18(19) . . . .
C23 C24 C25 C20 0.89(18) . . . .
C23 C24 C25 C26 -178.47(12) . . . .
C24 N4 B2 N3 -4.00(18) . . . .
C24 N4 B2 C27 174.88(11) . . . .
C24 C25 C26 N3 -2.88(17) . . . .
C24 C25 C26 C17 177.17(11) . . . .
C25 C20 C21 C22 -1.31(19) . . . .
C26 N3 B2 N4 2.76(18) . . . .
C26 N3 B2 C27 -176.13(10) . . . .
C26 C17 C18 C19 0.4(2) . . . .
C27 C28 C29 F4 -179.51(12) . . . .
C27 C28 C29 C30 0.5(2) . . . .
C28 C27 C32 C31 -0.18(18) . . . .
C28 C27 B2 N3 20.88(18) . . . .
C28 C27 B2 N4 -157.95(12) . . . .
C28 C29 C30 C31 -0.5(2) . . . .
C29 C30 C31 F3 179.89(12) . . . .
C29 C30 C31 C32 0.2(2) . . . .
C30 C31 C32 C27 0.1(2) . . . .
C32 C27 C28 C29 -0.12(18) . . . .
C32 C27 B2 N3 -160.94(12) . . . .
C32 C27 B2 N4 20.23(18) . . . .
B1 N1 C10 C1 177.43(11) . . . .
B1 N1 C10 C9 -3.28(17) . . . .
B1 N2 C8 C7 176.43(12) . . . .
B1 N2 C8 C9 -3.09(17) . . . .
B1 C11 C12 C13 179.18(12) . . . .
B1 C11 C16 C15 -179.39(11) . . . .
B2 N3 C26 C17 -179.50(11) . . . .
B2 N3 C26 C25 0.55(17) . . . .
B2 N4 C24 C23 -177.95(12) . . . .
B2 N4 C24 C25 1.83(17) . . . .
B2 C27 C28 C29 178.13(12) . . . .
B2 C27 C32 C31 -178.40(11) . . . .
